data_4061479
loop_
_publ_author_name
'Cole, Sarah C.'
'Coles, Martyn P.'
'Hitchcock, Peter B.'

_publ_section_title
;
Boroxide Complexes of the group 4 Metals: A 'Non-Innocent'
Ligand in Olefin Polymerisation
;
_journal_issue 13
_journal_name_full Organometallics
_journal_page_first 3279
_journal_page_last 3289
_journal_paper_doi 10.1021/om050202+
_journal_volume 24
_journal_year 2005
_chemical_formula_moiety 'C44 H60 B2 Cl2 Hf1 O4'
_chemical_formula_sum 'C44 H60 B2 Cl2 Hf O4'
_chemical_formula_weight 923.93
_space_group_IT_number 14
_symmetry_cell_setting monoclinic
_symmetry_space_group_name_Hall '-P 2ybc'
_symmetry_space_group_name_H-M 'P 1 21/c 1'
_cell_angle_alpha 90
_cell_angle_beta 91.582(1)
_cell_angle_gamma 90
_cell_formula_units_Z 4
_cell_length_a 10.3030(1)
_cell_length_b 25.2472(3)
_cell_length_c 16.7087(2)
_cell_measurement_temperature 173(2)
_cell_volume 4344.64(8)
_diffrn_ambient_temperature 173(2)
_exptl_crystal_density_diffrn 1.413
_cod_original_sg_symbol_H-M 'P 21/c'
_cod_original_formula_sum 'C44 H60 B2 Cl2 Hf1 O4'
_cod_database_code 4061479

loop_
_symmetry_equiv_pos_as_xyz
'x, y, z'
'-x, y+1/2, -z+1/2'
'-x, -y, -z'
'x, -y-1/2, z-1/2'

loop_
_atom_site_label
_atom_site_type_symbol
_atom_site_fract_x
_atom_site_fract_y
_atom_site_fract_z
_atom_site_U_iso_or_equiv
_atom_site_adp_type
_atom_site_occupancy
_atom_site_symmetry_multiplicity
_atom_site_calc_flag
_atom_site_refinement_flags
_atom_site_disorder_assembly
_atom_site_disorder_group
Hf Hf 0.408825(18) 0.603559(7) 0.844806(10) 0.02284(6) Uani 1 1 d . . .
Cl1 Cl 0.34152(11) 0.55793(5) 0.96679(6) 0.0337(3) Uani 1 1 d . . .
Cl2 Cl 0.53138(12) 0.64621(5) 0.73985(7) 0.0396(3) Uani 1 1 d . . .
O1 O 0.3068(3) 0.66660(11) 0.86523(17) 0.0296(7) Uani 1 1 d . . .
O2 O 0.2884(3) 0.56554(11) 0.77443(16) 0.0253(6) Uani 1 1 d . . .
O3 O 0.5821(3) 0.62879(12) 0.92361(17) 0.0351(8) Uani 1 1 d . . .
O4 O 0.5411(3) 0.53418(12) 0.82878(18) 0.0330(7) Uani 1 1 d . . .
C1 C 0.1229(5) 0.73138(16) 0.8352(3) 0.0296(10) Uani 1 1 d . . .
C2 C 0.0863(5) 0.71846(17) 0.7547(3) 0.0324(11) Uani 1 1 d . . .
C3 C -0.0371(5) 0.73217(18) 0.7247(3) 0.0387(12) Uani 1 1 d . . .
H3 H -0.0592 0.7235 0.6707 0.046 Uiso 1 1 calc R . .
C4 C -0.1276(5) 0.75749(18) 0.7694(3) 0.0365(12) Uani 1 1 d . . .
C5 C -0.0929(5) 0.76990(17) 0.8485(3) 0.0362(11) Uani 1 1 d . . .
H5 H -0.1543 0.7871 0.8811 0.043 Uiso 1 1 calc R . .
C6 C 0.0297(5) 0.75771(17) 0.8810(3) 0.0306(11) Uani 1 1 d . . .
C7 C 0.1776(5) 0.6902(2) 0.6997(3) 0.0428(13) Uani 1 1 d . . .
H7A H 0.1818 0.6526 0.7139 0.064 Uiso 1 1 calc R . .
H7B H 0.2645 0.7059 0.7053 0.064 Uiso 1 1 calc R . .
H7C H 0.1458 0.6939 0.6441 0.064 Uiso 1 1 calc R . .
C8 C -0.2599(5) 0.7720(2) 0.7350(3) 0.0523(14) Uani 1 1 d . . .
H8A H -0.3102 0.7896 0.7762 0.078 Uiso 0.5 1 calc PR . .
H8B H -0.3053 0.7399 0.7171 0.078 Uiso 0.5 1 calc PR . .
H8C H -0.25 0.796 0.6895 0.078 Uiso 0.5 1 calc PR . .
H8D H -0.2668 0.7607 0.679 0.078 Uiso 0.5 1 calc PR . .
H8E H -0.2717 0.8105 0.7381 0.078 Uiso 0.5 1 calc PR . .
H8F H -0.327 0.7543 0.7657 0.078 Uiso 0.5 1 calc PR . .
C9 C 0.0576(5) 0.77199(19) 0.9681(3) 0.0382(12) Uani 1 1 d . . .
H9A H 0.0749 0.7396 0.999 0.057 Uiso 1 1 calc R . .
H9B H -0.0178 0.7902 0.9897 0.057 Uiso 1 1 calc R . .
H9C H 0.1335 0.7953 0.9719 0.057 Uiso 1 1 calc R . .
C10 C 0.3592(4) 0.75843(16) 0.9116(2) 0.0252(10) Uani 1 1 d . . .
C11 C 0.4137(5) 0.79884(17) 0.8645(2) 0.0293(10) Uani 1 1 d . . .
C12 C 0.5058(5) 0.83298(19) 0.8981(3) 0.0367(12) Uani 1 1 d . . .
H12 H 0.5427 0.8594 0.8653 0.044 Uiso 1 1 calc R . .
C13 C 0.5460(5) 0.82976(19) 0.9780(3) 0.0370(12) Uani 1 1 d . . .
C14 C 0.4924(5) 0.79011(19) 1.0239(3) 0.0358(11) Uani 1 1 d . . .
H14 H 0.5184 0.7872 1.0787 0.043 Uiso 1 1 calc R . .
C15 C 0.4017(4) 0.75447(17) 0.9922(2) 0.0283(10) Uani 1 1 d . . .
C16 C 0.3771(5) 0.80357(19) 0.7768(3) 0.0416(12) Uani 1 1 d . . .
H16A H 0.4304 0.831 0.7523 0.062 Uiso 1 1 calc R . .
H16B H 0.2852 0.8132 0.7708 0.062 Uiso 1 1 calc R . .
H16C H 0.392 0.7696 0.7502 0.062 Uiso 1 1 calc R . .
C17 C 0.6474(5) 0.8668(2) 1.0128(3) 0.0532(15) Uani 1 1 d . . .
H17A H 0.6625 0.8587 1.0696 0.08 Uiso 0.5 1 calc PR . .
H17B H 0.6171 0.9035 1.0071 0.08 Uiso 0.5 1 calc PR . .
H17C H 0.7285 0.8624 0.9843 0.08 Uiso 0.5 1 calc PR . .
H17D H 0.6763 0.891 0.971 0.08 Uiso 0.5 1 calc PR . .
H17E H 0.7216 0.8463 1.0336 0.08 Uiso 0.5 1 calc PR . .
H17F H 0.6103 0.8873 1.0564 0.08 Uiso 0.5 1 calc PR . .
C18 C 0.3510(5) 0.71155(19) 1.0461(3) 0.0388(12) Uani 1 1 d . . .
H18A H 0.4167 0.7033 1.0878 0.058 Uiso 1 1 calc R . .
H18B H 0.3319 0.6797 1.0144 0.058 Uiso 1 1 calc R . .
H18C H 0.2715 0.7239 1.0712 0.058 Uiso 1 1 calc R . .
C19 C 0.1824(4) 0.55006(16) 0.6377(2) 0.0254(10) Uani 1 1 d . . .
C20 C 0.0615(4) 0.56542(18) 0.6040(3) 0.0308(10) Uani 1 1 d . . .
C21 C 0.0521(5) 0.57958(18) 0.5239(3) 0.0359(11) Uani 1 1 d . . .
H21 H -0.0299 0.5903 0.502 0.043 Uiso 1 1 calc R . .
C22 C 0.1578(5) 0.57866(19) 0.4746(3) 0.0394(12) Uani 1 1 d . . .
C23 C 0.2752(5) 0.56227(19) 0.5074(3) 0.0372(12) Uani 1 1 d . . .
H23 H 0.3485 0.5606 0.4742 0.045 Uiso 1 1 calc R . .
C24 C 0.2899(4) 0.54806(17) 0.5878(2) 0.0296(10) Uani 1 1 d . . .
C25 C -0.0597(5) 0.5694(2) 0.6526(3) 0.0463(13) Uani 1 1 d . . .
H25A H -0.0584 0.6028 0.6827 0.069 Uiso 1 1 calc R . .
H25B H -0.0628 0.5396 0.69 0.069 Uiso 1 1 calc R . .
H25C H -0.1364 0.5686 0.6167 0.069 Uiso 1 1 calc R . .
C26 C 0.1458(6) 0.5950(2) 0.3874(3) 0.0556(15) Uani 1 1 d . . .
H26A H 0.0559 0.6054 0.3746 0.083 Uiso 0.5 1 calc PR . .
H26B H 0.17 0.5652 0.3533 0.083 Uiso 0.5 1 calc PR . .
H26C H 0.2036 0.625 0.3778 0.083 Uiso 0.5 1 calc PR . .
H26D H 0.2305 0.5917 0.3625 0.083 Uiso 0.5 1 calc PR . .
H26E H 0.1164 0.6319 0.3838 0.083 Uiso 0.5 1 calc PR . .
H26F H 0.0828 0.572 0.3593 0.083 Uiso 0.5 1 calc PR . .
C27 C 0.4228(5) 0.5296(2) 0.6179(3) 0.0396(12) Uani 1 1 d . . .
H27A H 0.4725 0.5167 0.5727 0.059 Uiso 1 1 calc R . .
H27B H 0.4125 0.501 0.6568 0.059 Uiso 1 1 calc R . .
H27C H 0.469 0.5593 0.6435 0.059 Uiso 1 1 calc R . .
C28 C 0.1173(4) 0.49404(16) 0.7762(2) 0.0225(9) Uani 1 1 d . . .
C29 C 0.0437(4) 0.50676(17) 0.8441(2) 0.0263(10) Uani 1 1 d . . .
C30 C -0.0210(4) 0.46676(18) 0.8842(3) 0.0313(11) Uani 1 1 d . . .
H30 H -0.0692 0.4757 0.9299 0.038 Uiso 1 1 calc R . .
C31 C -0.0174(4) 0.41439(18) 0.8599(3) 0.0317(11) Uani 1 1 d . . .
C32 C 0.0533(4) 0.40250(17) 0.7928(3) 0.0307(10) Uani 1 1 d . . .
H32 H 0.0557 0.3669 0.7747 0.037 Uiso 1 1 calc R . .
C33 C 0.1208(4) 0.44073(17) 0.7512(2) 0.0257(10) Uani 1 1 d . . .
C34 C 0.0267(4) 0.56352(18) 0.8714(3) 0.0340(11) Uani 1 1 d . . .
H34A H 0.0776 0.5871 0.8378 0.051 Uiso 0.5 1 calc PR . .
H34B H 0.0568 0.5669 0.9274 0.051 Uiso 0.5 1 calc PR . .
H34C H -0.0652 0.5733 0.8668 0.051 Uiso 0.5 1 calc PR . .
H34D H -0.0315 0.5644 0.9168 0.051 Uiso 0.5 1 calc PR . .
H34E H -0.0107 0.5846 0.8273 0.051 Uiso 0.5 1 calc PR . .
H34F H 0.1114 0.5782 0.8879 0.051 Uiso 0.5 1 calc PR . .
C35 C -0.0891(5) 0.3716(2) 0.9031(3) 0.0460(13) Uani 1 1 d . . .
H35A H -0.075 0.3375 0.8767 0.069 Uiso 0.5 1 calc PR . .
H35B H -0.1821 0.3797 0.9021 0.069 Uiso 0.5 1 calc PR . .
H35C H -0.0568 0.3696 0.9588 0.069 Uiso 0.5 1 calc PR . .
H35D H -0.1343 0.3871 0.9484 0.069 Uiso 0.5 1 calc PR . .
H35E H -0.0272 0.3448 0.9229 0.069 Uiso 0.5 1 calc PR . .
H35F H -0.1525 0.3549 0.8663 0.069 Uiso 0.5 1 calc PR . .
C36 C 0.1973(5) 0.42343(19) 0.6801(3) 0.0400(12) Uani 1 1 d . . .
H36A H 0.2903 0.4274 0.6925 0.06 Uiso 1 1 calc R . .
H36B H 0.1734 0.4455 0.6337 0.06 Uiso 1 1 calc R . .
H36C H 0.1779 0.3863 0.6679 0.06 Uiso 1 1 calc R . .
C37 C 0.6582(5) 0.67726(19) 0.9135(3) 0.0378(12) Uani 1 1 d . . .
H37A H 0.6005 0.708 0.9034 0.045 Uiso 1 1 calc R . .
H37B H 0.7175 0.6736 0.8682 0.045 Uiso 1 1 calc R . .
C38 C 0.7343(6) 0.6838(2) 0.9917(3) 0.0529(15) Uani 1 1 d . . .
H38A H 0.8211 0.6992 0.9829 0.064 Uiso 1 1 calc R . .
H38B H 0.6872 0.7066 1.0295 0.064 Uiso 1 1 calc R . .
C39 C 0.7448(7) 0.6286(3) 1.0219(4) 0.075(2) Uani 1 1 d . . .
H39A H 0.8226 0.6112 1.0005 0.09 Uiso 1 1 calc R . .
H39B H 0.7521 0.6284 1.0811 0.09 Uiso 1 1 calc R . .
C40 C 0.6297(6) 0.6012(2) 0.9953(3) 0.0572(16) Uani 1 1 d . . .
H40A H 0.5637 0.6021 1.0372 0.069 Uiso 1 1 calc R . .
H40B H 0.6497 0.5638 0.9828 0.069 Uiso 1 1 calc R . .
C41 C 0.6797(5) 0.5336(2) 0.8111(4) 0.0564(16) Uani 1 1 d . . .
H41A H 0.7048 0.5664 0.783 0.068 Uiso 1 1 calc R . .
H41B H 0.7333 0.5302 0.8609 0.068 Uiso 1 1 calc R . .
C42 C 0.6956(6) 0.4876(3) 0.7601(4) 0.0656(18) Uani 1 1 d . . .
H42A H 0.786 0.4744 0.7632 0.079 Uiso 1 1 calc R . .
H42B H 0.6721 0.496 0.7037 0.079 Uiso 1 1 calc R . .
C43 C 0.6019(7) 0.4474(2) 0.7945(4) 0.072(2) Uani 1 1 d . . .
H43A H 0.5619 0.4255 0.7512 0.087 Uiso 1 1 calc R . .
H43B H 0.6479 0.4237 0.8331 0.087 Uiso 1 1 calc R . .
C44 C 0.4993(5) 0.47941(18) 0.8361(3) 0.0436(13) Uani 1 1 d . . .
H44A H 0.413 0.4742 0.8098 0.052 Uiso 1 1 calc R . .
H44B H 0.4945 0.4691 0.8931 0.052 Uiso 1 1 calc R . .
B1 B 0.2628(5) 0.71694(19) 0.8705(3) 0.0268(11) Uani 1 1 d . . .
B2 B 0.1990(5) 0.53778(19) 0.7310(3) 0.0228(11) Uani 1 1 d . . .

loop_
_atom_site_aniso_label
_atom_site_aniso_U_11
_atom_site_aniso_U_22
_atom_site_aniso_U_33
_atom_site_aniso_U_23
_atom_site_aniso_U_13
_atom_site_aniso_U_12
Hf 0.02582(10) 0.02171(9) 0.02081(9) 0.00181(8) -0.00263(6) -0.00290(9)
Cl1 0.0366(7) 0.0390(6) 0.0257(6) 0.0089(5) 0.0028(5) -0.0017(5)
Cl2 0.0428(8) 0.0460(7) 0.0298(6) 0.0099(5) 0.0009(5) -0.0154(6)
O1 0.0364(19) 0.0253(16) 0.0267(16) -0.0014(13) -0.0043(13) 0.0003(14)
O2 0.0274(17) 0.0236(15) 0.0247(15) 0.0003(12) -0.0010(13) -0.0009(13)
O3 0.0351(19) 0.0410(18) 0.0286(17) 0.0096(14) -0.0115(14) -0.0141(15)
O4 0.0272(18) 0.0328(17) 0.0390(18) 0.0012(14) 0.0011(14) 0.0045(14)
C1 0.042(3) 0.018(2) 0.028(2) 0.0063(19) -0.005(2) -0.006(2)
C2 0.043(3) 0.022(2) 0.032(3) 0.0060(19) -0.008(2) 0.001(2)
C3 0.055(3) 0.027(2) 0.033(3) 0.006(2) -0.018(2) -0.009(2)
C4 0.034(3) 0.025(2) 0.051(3) 0.010(2) -0.007(2) -0.006(2)
C5 0.037(3) 0.027(2) 0.045(3) 0.006(2) 0.002(2) -0.002(2)
C6 0.039(3) 0.022(2) 0.031(2) 0.0034(19) 0.003(2) -0.006(2)
C7 0.061(4) 0.035(3) 0.032(3) -0.001(2) -0.012(2) 0.003(3)
C8 0.043(3) 0.055(4) 0.058(4) 0.008(3) -0.016(3) 0.000(3)
C9 0.038(3) 0.039(3) 0.038(3) -0.003(2) 0.004(2) 0.002(2)
C10 0.029(3) 0.025(2) 0.022(2) -0.0045(18) 0.0021(18) 0.0025(19)
C11 0.042(3) 0.023(2) 0.023(2) 0.0004(18) 0.002(2) 0.002(2)
C12 0.045(3) 0.035(3) 0.031(3) -0.001(2) 0.010(2) -0.010(2)
C13 0.035(3) 0.038(3) 0.039(3) -0.012(2) 0.010(2) -0.010(2)
C14 0.042(3) 0.043(3) 0.023(2) -0.012(2) -0.002(2) -0.002(2)
C15 0.032(3) 0.029(2) 0.024(2) -0.0031(19) 0.0023(19) 0.004(2)
C16 0.058(3) 0.035(3) 0.032(3) 0.009(2) 0.001(2) -0.013(2)
C17 0.048(4) 0.065(4) 0.046(3) -0.014(3) 0.011(3) -0.024(3)
C18 0.054(3) 0.038(3) 0.024(2) 0.003(2) -0.001(2) -0.006(2)
C19 0.029(3) 0.026(2) 0.022(2) 0.0000(18) -0.0019(18) -0.0031(19)
C20 0.031(3) 0.031(2) 0.031(2) 0.002(2) -0.007(2) -0.001(2)
C21 0.038(3) 0.037(3) 0.033(3) 0.001(2) -0.013(2) 0.006(2)
C22 0.057(4) 0.037(3) 0.024(2) -0.002(2) -0.005(2) 0.002(2)
C23 0.043(3) 0.043(3) 0.027(3) -0.005(2) 0.004(2) -0.001(2)
C24 0.033(3) 0.032(2) 0.024(2) -0.0044(19) 0.0006(19) -0.001(2)
C25 0.032(3) 0.065(4) 0.042(3) 0.015(3) 0.001(2) 0.010(3)
C26 0.074(4) 0.062(4) 0.030(3) 0.004(3) -0.004(3) 0.007(3)
C27 0.031(3) 0.056(3) 0.032(3) 0.000(2) 0.006(2) 0.005(2)
C28 0.021(2) 0.025(2) 0.022(2) -0.0015(18) -0.0040(17) -0.0013(18)
C29 0.021(2) 0.033(2) 0.025(2) -0.0039(19) -0.0026(18) 0.0014(19)
C30 0.027(3) 0.042(3) 0.025(2) 0.001(2) 0.0057(19) 0.001(2)
C31 0.026(3) 0.038(3) 0.031(3) 0.011(2) 0.000(2) 0.000(2)
C32 0.033(3) 0.025(2) 0.034(2) -0.001(2) -0.005(2) -0.001(2)
C33 0.022(2) 0.028(2) 0.027(2) -0.0032(19) 0.0012(18) 0.0014(19)
C34 0.028(3) 0.039(3) 0.035(3) -0.009(2) 0.007(2) 0.002(2)
C35 0.041(3) 0.043(3) 0.055(3) 0.012(3) 0.007(3) -0.005(2)
C36 0.045(3) 0.031(3) 0.044(3) -0.008(2) 0.009(2) -0.004(2)
C37 0.034(3) 0.038(3) 0.041(3) 0.000(2) -0.002(2) -0.014(2)
C38 0.048(4) 0.060(4) 0.050(3) -0.002(3) -0.013(3) -0.017(3)
C39 0.083(5) 0.073(4) 0.065(4) 0.005(4) -0.040(4) -0.003(4)
C40 0.064(4) 0.061(4) 0.045(3) 0.020(3) -0.030(3) -0.017(3)
C41 0.026(3) 0.063(4) 0.081(4) 0.000(3) 0.010(3) 0.015(3)
C42 0.045(4) 0.093(5) 0.059(4) -0.011(4) -0.001(3) 0.020(4)
C43 0.081(5) 0.045(4) 0.090(5) -0.020(3) -0.010(4) 0.027(3)
C44 0.051(3) 0.029(3) 0.050(3) 0.004(2) -0.008(3) 0.007(2)
B1 0.038(3) 0.025(3) 0.018(2) 0.002(2) 0.003(2) 0.000(2)
B2 0.016(3) 0.023(2) 0.030(3) -0.004(2) 0.002(2) 0.004(2)

loop_
_geom_bond_atom_site_label_1
_geom_bond_atom_site_label_2
_geom_bond_distance
_geom_bond_site_symmetry_2
_geom_bond_publ_flag
Hf O2 1.940(3) . ?
Hf O1 1.943(3) . ?
Hf O4 2.240(3) . ?
Hf O3 2.280(3) . ?
Hf Cl2 2.4396(11) . ?
Hf Cl1 2.4577(10) . ?
O1 B1 1.353(6) . ?
O2 B2 1.352(6) . ?
O3 C40 1.458(5) . ?
O3 C37 1.466(5) . ?
O4 C44 1.454(6) . ?
O4 C41 1.466(6) . ?
C1 C6 1.411(6) . ?
C1 C2 1.424(6) . ?
C1 B1 1.585(7) . ?
C2 C3 1.397(7) . ?
C2 C7 1.513(7) . ?
C3 C4 1.369(7) . ?
C4 C5 1.395(7) . ?
C4 C8 1.510(7) . ?
C5 C6 1.396(7) . ?
C6 C9 1.520(6) . ?
C10 C15 1.409(6) . ?
C10 C11 1.414(6) . ?
C10 B1 1.586(7) . ?
C11 C12 1.390(6) . ?
C11 C16 1.507(6) . ?
C12 C13 1.389(7) . ?
C13 C14 1.384(6) . ?
C13 C17 1.508(7) . ?
C14 C15 1.392(6) . ?
C15 C18 1.512(6) . ?
C19 C24 1.406(6) . ?
C19 C20 1.408(6) . ?
C19 B2 1.593(6) . ?
C20 C21 1.387(6) . ?
C20 C25 1.512(6) . ?
C21 C22 1.384(7) . ?
C22 C23 1.378(7) . ?
C22 C26 1.517(6) . ?
C23 C24 1.394(6) . ?
C24 C27 1.518(6) . ?
C28 C33 1.410(6) . ?
C28 C29 1.419(6) . ?
C28 B2 1.592(6) . ?
C29 C30 1.392(6) . ?
C29 C34 1.515(6) . ?
C30 C31 1.384(6) . ?
C31 C32 1.386(6) . ?
C31 C35 1.505(6) . ?
C32 C33 1.387(6) . ?
C33 C36 1.509(6) . ?
C37 C38 1.515(7) . ?
C38 C39 1.484(8) . ?
C39 C40 1.432(8) . ?
C41 C42 1.452(8) . ?
C42 C43 1.524(9) . ?
C43 C44 1.515(7) . ?
